data_1527379
loop_
_publ_author_name
'Fuess, H.'

_publ_section_title
;
 Die Kristallstruktur von Nickelselenat-hexahydrat
;
_journal_name_full 'Zeitschrift fuer Anorganische und Allgemeine Chemie'
_journal_page_first 204
_journal_page_last 212
_journal_volume 379
_journal_year 1970
_chemical_formula_sum 'H12 Ni O10 Se'
_chemical_name_systematic 'Ni Se O4 (H2 O)6'
_space_group_IT_number 92
_symmetry_space_group_name_Hall 'P 4abw 2nw'
_symmetry_space_group_name_H-M 'P 41 21 2'
_cell_angle_alpha 90
_cell_angle_beta 90
_cell_angle_gamma 90
_cell_formula_units_Z 4
_cell_length_a 6.926
_cell_length_b 6.926
_cell_length_c 18.414
_cell_volume 883.310
_citation_journal_id_ASTM ZAACAB
_cod_data_source_file Fuess_ZAACAB_1970_1923.cif
_cod_data_source_block H12Ni1O10Se1
_cod_depositor_comments
;
 Marking attached hydrogen atoms.

 Antanas Vaitkus,
 2018-02-05
;
_cod_original_cell_volume 883.3099
_cod_original_formula_sum 'H12 Ni1 O10 Se1'
_cod_database_code 1527379

loop_
_symmetry_equiv_pos_as_xyz
x,y,z
-y+1/2,x+1/2,z+1/4
-x,-y,z+1/2
y+1/2,-x+1/2,z+3/4
x+1/2,-y+1/2,-z+3/4
y,x,-z
-x+1/2,y+1/2,-z+1/4
-y,-x,-z+1/2

loop_
_atom_site_label
_atom_site_type_symbol
_atom_site_fract_x
_atom_site_fract_y
_atom_site_fract_z
_atom_site_occupancy
_atom_site_attached_hydrogens
_atom_site_U_iso_or_equiv
Ni1 Ni+2 0.216 0.216 0 1 0 0.0
Se1 Se+6 0.714 0.714 0 1 0 0.0
O1 O-2 0.17 0.96 0.052 1 2 0.0
O2 O-2 0.466 0.245 0.059 1 2 0.0
O3 O-2 0.071 0.364 0.082 1 2 0.0
O4 O-2 0.618 0.613 0.074 1 0 0.0
O5 O-2 0.948 0.672 0.007 1 0 0.0
